data_8000277
loop_
_publ_author_name
'Gui, Di'
'Ji, Lijun'
'Muhammad, Azeem'
'Li, Wei'
'Cai, Weizhao'
'Li, Yanchun'
'Li, Xiaodong'
'Wu, Xiang'
'Lu, Peixiang'

_publ_section_title
;
 Jahn-Teller Effect on Framework Flexibility of Hybrid Organic-Inorganic
 Perovskites.
;
_journal_name_full 'The journal of physical chemistry letters'
_journal_page_first 751
_journal_page_last 755
_journal_paper_doi 10.1021/acs.jpclett.7b03229
_journal_year 2018
_chemical_absolute_configuration ad
_chemical_formula_moiety 'C3 H3 Cu O6, C H6 N3'
_chemical_formula_sum 'C4 H9 Cu N3 O6'
_chemical_formula_weight 258.68
_space_group_crystal_system orthorhombic
_space_group_IT_number 33
_space_group_name_Hall 'P 2c -2n'
_space_group_name_H-M_alt 'P n a 21'
_symmetry_space_group_name_Hall 'P 2c -2n'
_symmetry_space_group_name_H-M 'P n a 21'
_atom_sites_solution_hydrogens geom
_atom_sites_solution_primary direct
_atom_sites_solution_secondary difmap
_audit_creation_date 2017-08-04
_audit_creation_method
;
Olex2 1.2
(compiled 2017.03.28 svn.r3405 for OlexSys, GUI svn.r5370)
;
_cell_angle_alpha 90.00
_cell_angle_beta 90.00
_cell_angle_gamma 90.00
_cell_formula_units_Z 4
_cell_length_a 8.5009(3)
_cell_length_b 9.0436(4)
_cell_length_c 11.3352(4)
_cell_measurement_reflns_used 14184
_cell_measurement_temperature 180.02(2)
_cell_measurement_theta_max 30.3370
_cell_measurement_theta_min 3.7430
_cell_volume 871.44(6)
_computing_molecular_graphics 'Olex2 (Dolomanov et al., 2009)'
_computing_publication_material 'Olex2 (Dolomanov et al., 2009)'
_computing_structure_refinement 'XL (Sheldrick, 2008)'
_computing_structure_solution 'SHELXS-97 (Sheldrick, 1990)'
_diffrn_ambient_temperature 180.02(2)
_diffrn_measured_fraction_theta_full 0.964
_diffrn_measured_fraction_theta_max 0.964
_diffrn_measurement_device_type 'XtaLAB Pro: Kappa single'
_diffrn_measurement_method '\w scans'
_diffrn_radiation_monochromator graphite
_diffrn_radiation_type MoK\a
_diffrn_radiation_wavelength 0.71073
_diffrn_reflns_av_R_equivalents 0.0200
_diffrn_reflns_av_unetI/netI 0.0090
_diffrn_reflns_limit_h_max 12
_diffrn_reflns_limit_h_min -11
_diffrn_reflns_limit_k_max 12
_diffrn_reflns_limit_k_min -12
_diffrn_reflns_limit_l_max 15
_diffrn_reflns_limit_l_min -16
_diffrn_reflns_number 23142
_diffrn_reflns_theta_full 30.28
_diffrn_reflns_theta_max 30.27
_diffrn_reflns_theta_min 3.75
_diffrn_source 'fine-focus sealed tube'
_exptl_absorpt_coefficient_mu 2.518
_exptl_absorpt_correction_T_max 1.00000
_exptl_absorpt_correction_T_min 0.82600
_exptl_absorpt_correction_type multi-scan
_exptl_crystal_colour blue
_exptl_crystal_density_diffrn 1.972
_exptl_crystal_density_method 'not measured'
_exptl_crystal_description block
_exptl_crystal_F_000 524
_exptl_crystal_size_max 0.363
_exptl_crystal_size_mid 0.188
_exptl_crystal_size_min 0.181
_refine_diff_density_max 0.209
_refine_diff_density_min -0.851
_refine_diff_density_rms 0.109
_refine_ls_abs_structure_details 'Flack H D (1983), Acta Cryst. A39, 876-881'
_refine_ls_abs_structure_Flack 0.587(19)
_refine_ls_extinction_method none
_refine_ls_goodness_of_fit_ref 1.116
_refine_ls_hydrogen_treatment mixed
_refine_ls_matrix_type full
_refine_ls_number_parameters 143
_refine_ls_number_reflns 2450
_refine_ls_number_restraints 1
_refine_ls_restrained_S_all 1.116
_refine_ls_R_factor_all 0.0234
_refine_ls_R_factor_gt 0.0231
_refine_ls_shift/su_max 0.001
_refine_ls_shift/su_mean 0.000
_refine_ls_structure_factor_coef Fsqd
_refine_ls_weighting_details 'calc w=1/[\s^2^(Fo^2^)+(0.0326P)^2^+0.7190P] where P=(Fo^2^+2Fc^2^)/3'
_refine_ls_weighting_scheme calc
_refine_ls_wR_factor_gt 0.0645
_refine_ls_wR_factor_ref 0.0647
_reflns_number_gt 2410
_reflns_number_total 2450
_reflns_threshold_expression >2sigma(I)
_cod_data_source_file Cu-180K.cif
_cod_data_source_block Cu_180_00-multiscan
_cod_database_code 8000277
_olex2_refinement_description
;
1. Fixed Uiso
 At 1.2 times of:
  All C(H) groups, All N(H,H) groups
2.a Aromatic/amide H refined with riding coordinates:
 C1(H1), C2(H2), C3(H3)
2.b X=CH2 refined with riding coordinates:
 N3(H3A,H3B)
;
_olex2_submission_special_instructions 'No special instructions were received'

loop_
_space_group_symop_id
_space_group_symop_operation_xyz
1 'x, y, z'
2 '-x, -y, z+1/2'
3 '-x+1/2, y+1/2, z+1/2'
4 'x+1/2, -y+1/2, z'

loop_
_atom_site_label
_atom_site_type_symbol
_atom_site_fract_x
_atom_site_fract_y
_atom_site_fract_z
_atom_site_U_iso_or_equiv
_atom_site_adp_type
_atom_site_occupancy
_atom_site_calc_flag
_atom_site_refinement_flags_posn
Cu1 Cu -0.00646(2) -0.00084(3) 0.47630(11) 0.00806(7) Uani 1 d .
O4 O -0.00200(15) -0.1121(2) 0.32339(16) 0.0125(3) Uani 1 d .
O6 O 0.20676(17) 0.15169(16) 0.41553(14) 0.0155(3) Uani 1 d .
O1 O -0.01433(17) 0.11043(19) 0.62820(15) 0.0129(3) Uani 1 d .
O5 O -0.13921(17) 0.15104(15) 0.40350(13) 0.0146(3) Uani 1 d .
O2 O 0.16715(16) -0.12215(14) 0.53914(13) 0.0126(3) Uani 1 d .
O3 O -0.17961(18) -0.17968(16) 0.55181(14) 0.0177(3) Uani 1 d .
C1 C 0.2029(2) -0.2552(2) 0.51312(17) 0.0135(3) Uani 1 d .
H1 H 0.1368 -0.3064 0.4621 0.016 Uiso 1 calc R
C2 C 0.0081(2) -0.04591(18) 0.2259(3) 0.0126(3) Uani 1 d .
H2 H 0.0112 0.0569 0.2265 0.015 Uiso 1 calc R
C3 C 0.2456(2) 0.2777(2) 0.44680(18) 0.0126(3) Uani 1 d .
H3 H 0.1867 0.3231 0.5057 0.015 Uiso 1 calc R
C4 C -0.0060(3) 0.50091(16) 0.7248(11) 0.0143(4) Uani 1 d .
N3 N -0.0137(2) 0.64688(16) 0.7302(3) 0.0171(3) Uani 1 d .
H3A H -0.0798 0.6940 0.6868 0.020 Uiso 1 calc R
H3B H 0.0475 0.6946 0.7771 0.020 Uiso 1 calc R
N2 N -0.0974(2) 0.4253(2) 0.6544(2) 0.0221(4) Uani 1 d .
N1 N 0.0939(2) 0.4294(2) 0.7985(2) 0.0211(4) Uani 1 d .
H1A H 0.088(4) 0.335(3) 0.798(3) 0.023(7) Uiso 1 d .
H2A H -0.171(4) 0.477(3) 0.610(3) 0.022(7) Uiso 1 d .
H2B H -0.085(4) 0.352(4) 0.649(3) 0.021(8) Uiso 1 d .
H1B H 0.132(6) 0.468(4) 0.830(4) 0.039(12) Uiso 1 d .

loop_
_atom_site_aniso_label
_atom_site_aniso_U_11
_atom_site_aniso_U_22
_atom_site_aniso_U_33
_atom_site_aniso_U_23
_atom_site_aniso_U_13
_atom_site_aniso_U_12
Cu1 0.01061(10) 0.00749(11) 0.00609(10) -0.00034(5) -0.00047(13) 0.00207(7)
O4 0.0199(7) 0.0097(7) 0.0078(8) -0.0003(6) -0.0008(4) 0.0003(5)
O6 0.0148(6) 0.0114(6) 0.0203(7) 0.0008(5) 0.0019(6) -0.0034(5)
O1 0.0211(7) 0.0095(7) 0.0081(8) 0.0005(6) -0.0004(5) 0.0013(5)
O5 0.0166(6) 0.0160(6) 0.0113(6) 0.0033(5) 0.0010(5) 0.0080(5)
O2 0.0131(6) 0.0098(6) 0.0148(6) -0.0007(5) -0.0031(5) 0.0023(5)
O3 0.0178(6) 0.0167(7) 0.0186(6) 0.0026(6) -0.0035(6) -0.0082(6)
C1 0.0157(8) 0.0123(8) 0.0126(8) -0.0010(6) -0.0022(7) 0.0012(6)
C2 0.0187(8) 0.0083(7) 0.0109(6) 0.0012(11) -0.0001(6) 0.0004(6)
C3 0.0112(7) 0.0137(7) 0.0129(8) 0.0012(6) 0.0015(6) -0.0001(6)
C4 0.0141(8) 0.0126(8) 0.0162(9) 0.0006(8) -0.0020(8) 0.0004(6)
N3 0.0224(8) 0.0095(6) 0.0193(7) -0.0018(9) -0.0058(7) -0.0003(6)
N2 0.0260(9) 0.0108(8) 0.0296(10) -0.0033(7) -0.0144(8) 0.0036(7)
N1 0.0239(9) 0.0132(8) 0.0261(10) 0.0032(8) -0.0134(8) -0.0028(7)

loop_
_atom_type_symbol
_atom_type_description
_atom_type_scat_dispersion_real
_atom_type_scat_dispersion_imag
_atom_type_scat_source
C C 0.0033 0.0016 'International Tables Vol C Tables 4.2.6.8 and 6.1.1.4'
H H 0.0000 0.0000 'International Tables Vol C Tables 4.2.6.8 and 6.1.1.4'
N N 0.0061 0.0033 'International Tables Vol C Tables 4.2.6.8 and 6.1.1.4'
O O 0.0106 0.0060 'International Tables Vol C Tables 4.2.6.8 and 6.1.1.4'
Cu Cu 0.3201 1.2651 'International Tables Vol C Tables 4.2.6.8 and 6.1.1.4'

loop_
_geom_angle_atom_site_label_1
_geom_angle_atom_site_label_2
_geom_angle_atom_site_label_3
_geom_angle
_geom_angle_site_symmetry_1
_geom_angle_site_symmetry_3
O4 Cu1 O6 91.51(7) . .
O4 Cu1 O3 88.93(7) . .
O1 Cu1 O4 179.14(6) . .
O1 Cu1 O6 89.03(6) . .
O1 Cu1 O3 90.68(8) . .
O5 Cu1 O4 89.92(8) . .
O5 Cu1 O6 84.86(6) . .
O5 Cu1 O1 89.46(7) . .
O5 Cu1 O2 166.62(6) . .
O5 Cu1 O3 105.97(5) . .
O2 Cu1 O4 91.08(7) . .
O2 Cu1 O6 81.78(5) . .
O2 Cu1 O1 89.66(8) . .
O2 Cu1 O3 87.38(6) . .
O3 Cu1 O6 169.16(6) . .
C2 O4 Cu1 121.40(17) . .
C3 O6 Cu1 130.83(13) . .
C2 O1 Cu1 121.78(16) 2 .
C3 O5 Cu1 129.52(14) 4_455 .
C1 O2 Cu1 128.27(13) . .
C1 O3 Cu1 134.69(14) 4_445 .
O3 C1 O2 123.92(18) 4_545 .
O1 C2 O4 123.84(15) 2_554 .
O6 C3 O5 124.16(19) . 4
N3 C4 N1 118.6(6) . .
N2 C4 N3 121.4(6) . .
N2 C4 N1 119.95(15) . .

loop_
_geom_bond_atom_site_label_1
_geom_bond_atom_site_label_2
_geom_bond_distance
_geom_bond_site_symmetry_2
Cu1 O4 2.005(2) .
Cu1 O6 2.3796(15) .
Cu1 O1 1.995(2) .
Cu1 O5 1.9599(15) .
Cu1 O2 1.9721(15) .
Cu1 O3 2.3484(16) .
O4 C2 1.259(4) .
O6 C3 1.239(2) .
O1 C2 1.253(4) 2
O5 C3 1.271(2) 4_455
O2 C1 1.275(2) .
O3 C1 1.240(2) 4_445
C1 O3 1.240(2) 4_545
C2 O1 1.253(4) 2_554
C3 O5 1.271(2) 4
C4 N3 1.323(2) .
C4 N2 1.307(8) .
C4 N1 1.355(8) .
